data_1518225
loop_
_publ_author_name
'Seo, Daniel M.'
'Afroz, Taliman'
'Allen, Joshua L.'
'Boyle, Paul D.'
'Trulove, Paul C.'
'De Long, Hugh C.'
'Henderson, Wesley A.'

_publ_section_title
;
 Structural Interactions within Lithium Salt Solvates: Cyclic Carbonates
 and Esters
;
_journal_issue 45
_journal_name_full 'The Journal of Physical Chemistry C'
_journal_page_first 25884
_journal_paper_doi 10.1021/jp5079168
_journal_volume 118
_journal_year 2014
_chemical_formula_sum 'C4 H4 F3 Li O6 S'
_chemical_formula_weight 244.07
_chemical_name_common (EC)1:LiCF3SO3
_space_group_IT_number 14
_symmetry_cell_setting monoclinic
_symmetry_space_group_name_Hall '-P 2ybc'
_symmetry_space_group_name_H-M 'P 1 21/c 1'
_atom_sites_solution_hydrogens geom
_atom_sites_solution_primary direct
_atom_sites_solution_secondary difmap
_audit_creation_method SHELXL-97
_cell_angle_alpha 90.00
_cell_angle_beta 107.5147(11)
_cell_angle_gamma 90.00
_cell_formula_units_Z 4
_cell_length_a 5.15600(10)
_cell_length_b 10.4912(2)
_cell_length_c 16.5902(4)
_cell_measurement_reflns_used 9876
_cell_measurement_temperature 110
_cell_measurement_theta_max 38.11
_cell_measurement_theta_min 2.33
_cell_volume 855.80(3)
_computing_cell_refinement SAINT
_computing_data_collection Apex2
_computing_data_reduction SAINT
_computing_molecular_graphics NRCVAX
_computing_publication_material cif2tables.py
_computing_structure_refinement XL
_computing_structure_solution XS
_diffrn_ambient_temperature 110
_diffrn_measured_fraction_theta_full 0.978
_diffrn_measured_fraction_theta_max 0.790
_diffrn_measurement_device_type 'Bruker-Nonius Kappa Axis X8 Apex2'
_diffrn_measurement_method 'omega and phi scans'
_diffrn_radiation_monochromator graphite
_diffrn_radiation_source 'fine-focus sealed tube'
_diffrn_radiation_type MoK\a
_diffrn_radiation_wavelength 0.71073
_diffrn_reflns_av_R_equivalents 0.0306
_diffrn_reflns_av_sigmaI/netI 0.0234
_diffrn_reflns_limit_h_max 8
_diffrn_reflns_limit_h_min -9
_diffrn_reflns_limit_k_max 18
_diffrn_reflns_limit_k_min -17
_diffrn_reflns_limit_l_max 28
_diffrn_reflns_limit_l_min -28
_diffrn_reflns_number 42394
_diffrn_reflns_theta_full 31.71
_diffrn_reflns_theta_max 41.52
_diffrn_reflns_theta_min 2.33
_exptl_absorpt_coefficient_mu 0.436
_exptl_absorpt_correction_T_max 0.9320
_exptl_absorpt_correction_T_min 0.8158
_exptl_absorpt_correction_type multi-scan
_exptl_absorpt_process_details SADABS
_exptl_crystal_colour colourless
_exptl_crystal_density_diffrn 1.894
_exptl_crystal_density_method 'not measured'
_exptl_crystal_description prism
_exptl_crystal_F_000 488
_exptl_crystal_size_max 0.49
_exptl_crystal_size_mid 0.20
_exptl_crystal_size_min 0.16
_refine_diff_density_max 0.450
_refine_diff_density_min -0.387
_refine_diff_density_rms 0.059
_refine_ls_extinction_method none
_refine_ls_goodness_of_fit_ref 1.066
_refine_ls_hydrogen_treatment refall
_refine_ls_matrix_type full
_refine_ls_number_parameters 152
_refine_ls_number_reflns 4602
_refine_ls_number_restraints 0
_refine_ls_restrained_S_all 1.066
_refine_ls_R_factor_all 0.0403
_refine_ls_R_factor_gt 0.0283
_refine_ls_shift/su_max 0.001
_refine_ls_shift/su_mean 0.000
_refine_ls_structure_factor_coef Fsqd
_refine_ls_weighting_details 'calc w=1/[\s^2^(Fo^2^)+(0.0380P)^2^+0.1397P] where P=(Fo^2^+2Fc^2^)/3'
_refine_ls_weighting_scheme calc
_refine_ls_wR_factor_gt 0.0739
_refine_ls_wR_factor_ref 0.0784
_reflns_number_gt 3752
_reflns_number_total 4602
_reflns_threshold_expression >2sigma(I)
_cod_data_source_file jp5079168_si_002.cif
_cod_data_source_block (EC)1:LiCF3SO3
_cod_depositor_comments 'Adding full bibliography for 1518222--1518230.cif.'
_cod_original_sg_symbol_H-M 'P 21/c'
_cod_database_code 1518225

loop_
_symmetry_equiv_pos_as_xyz
'x, y, z'
'-x, y+1/2, -z+1/2'
'-x, -y, -z'
'x, -y-1/2, z-1/2'

loop_
_atom_site_label
_atom_site_type_symbol
_atom_site_fract_x
_atom_site_fract_y
_atom_site_fract_z
_atom_site_U_iso_or_equiv
_atom_site_adp_type
_atom_site_occupancy
_atom_site_symmetry_multiplicity
_atom_site_calc_flag
Li1 Li 0.8726(3) -0.09398(14) 0.59076(9) 0.0165(2) Uani 1 1 d
S1 S 0.73102(3) 0.168260(16) 0.505345(11) 0.01173(4) Uani 1 1 d
O1 O 0.44329(11) 0.16062(6) 0.49415(4) 0.01698(10) Uani 1 1 d
O2 O 0.89676(12) 0.08939(5) 0.57285(4) 0.01685(10) Uani 1 1 d
O3 O 0.80273(12) 0.16394(5) 0.42745(4) 0.01629(10) Uani 1 1 d
C1 C 0.82279(17) 0.33011(7) 0.54394(5) 0.01702(13) Uani 1 1 d
F1 F 0.68642(13) 0.41415(5) 0.48750(4) 0.03085(13) Uani 1 1 d
F2 F 1.08627(12) 0.34958(5) 0.55789(4) 0.02758(12) Uani 1 1 d
F3 F 0.76460(15) 0.34917(6) 0.61570(4) 0.03115(14) Uani 1 1 d
O4 O 0.80240(13) -0.12063(6) 0.69744(4) 0.01960(11) Uani 1 1 d
C2 C 0.70847(15) -0.21738(7) 0.71723(4) 0.01535(12) Uani 1 1 d
O5 O 0.55266(14) -0.21928(5) 0.76751(4) 0.02084(12) Uani 1 1 d
O6 O 0.75337(14) -0.33235(6) 0.69127(4) 0.02173(12) Uani 1 1 d
C3 C 0.48665(18) -0.35005(8) 0.78219(6) 0.01965(14) Uani 1 1 d
H3A H 0.297(3) -0.3553(14) 0.7676(9) 0.034(4) Uiso 1 1 d
H3B H 0.587(3) -0.3697(13) 0.8408(9) 0.030(3) Uiso 1 1 d
C4 C 0.5996(2) -0.42614(8) 0.72260(6) 0.02223(15) Uani 1 1 d
H4A H 0.719(3) -0.4941(14) 0.7477(9) 0.036(4) Uiso 1 1 d
H4B H 0.452(3) -0.4595(13) 0.6764(8) 0.029(3) Uiso 1 1 d

loop_
_atom_site_aniso_label
_atom_site_aniso_U_11
_atom_site_aniso_U_22
_atom_site_aniso_U_33
_atom_site_aniso_U_23
_atom_site_aniso_U_13
_atom_site_aniso_U_12
Li1 0.0158(6) 0.0171(6) 0.0177(6) 0.0006(5) 0.0069(5) -0.0008(5)
S1 0.01061(7) 0.01164(7) 0.01356(8) -0.00029(5) 0.00459(5) -0.00015(5)
O1 0.0110(2) 0.0212(3) 0.0201(3) -0.00251(19) 0.00667(19) -0.00160(18)
O2 0.0167(2) 0.0141(2) 0.0180(2) 0.00308(18) 0.00240(19) -0.00013(18)
O3 0.0142(2) 0.0208(2) 0.0157(2) -0.00069(18) 0.00721(18) 0.00204(18)
C1 0.0188(3) 0.0133(3) 0.0194(3) -0.0005(2) 0.0064(3) -0.0004(2)
F1 0.0374(3) 0.0146(2) 0.0359(3) 0.0055(2) 0.0039(3) 0.0063(2)
F2 0.0193(2) 0.0212(2) 0.0414(3) -0.0041(2) 0.0078(2) -0.00830(19)
F3 0.0459(4) 0.0259(3) 0.0281(3) -0.0125(2) 0.0207(3) -0.0078(2)
O4 0.0235(3) 0.0200(3) 0.0162(2) 0.00113(19) 0.0074(2) -0.0056(2)
C2 0.0162(3) 0.0176(3) 0.0124(3) 0.0001(2) 0.0045(2) -0.0007(2)
O5 0.0305(3) 0.0160(2) 0.0228(3) 0.0000(2) 0.0182(2) -0.0008(2)
O6 0.0262(3) 0.0170(2) 0.0280(3) -0.0013(2) 0.0172(3) 0.0006(2)
C3 0.0203(3) 0.0181(3) 0.0235(4) 0.0028(3) 0.0112(3) -0.0018(3)
C4 0.0294(4) 0.0152(3) 0.0242(4) 0.0005(3) 0.0113(3) -0.0015(3)

loop_
_atom_type_symbol
_atom_type_description
_atom_type_scat_dispersion_real
_atom_type_scat_dispersion_imag
_atom_type_scat_source
C C 0.0033 0.0016 'International Tables Vol C Tables 4.2.6.8 and 6.1.1.4'
H H 0.0000 0.0000 'International Tables Vol C Tables 4.2.6.8 and 6.1.1.4'
F F 0.0171 0.0103 'International Tables Vol C Tables 4.2.6.8 and 6.1.1.4'
Li Li -0.0003 0.0001 'International Tables Vol C Tables 4.2.6.8 and 6.1.1.4'
O O 0.0106 0.0060 'International Tables Vol C Tables 4.2.6.8 and 6.1.1.4'
S S 0.1246 0.1234 'International Tables Vol C Tables 4.2.6.8 and 6.1.1.4'

loop_
_geom_angle_atom_site_label_1
_geom_angle_atom_site_label_2
_geom_angle_atom_site_label_3
_geom_angle
_geom_angle_site_symmetry_1
_geom_angle_site_symmetry_3
O4 Li1 O3 119.90(8) . 3_756
O4 Li1 O1 105.43(7) . 3_656
O3 Li1 O1 109.14(7) 3_756 3_656
O4 Li1 O2 108.65(7) . .
O3 Li1 O2 104.60(7) 3_756 .
O1 Li1 O2 108.83(7) 3_656 .
O4 Li1 S1 141.53(7) . 3_756
O3 Li1 S1 21.95(3) 3_756 3_756
O1 Li1 S1 94.40(5) 3_656 3_756
O2 Li1 S1 95.09(5) . 3_756
O1 S1 O2 114.42(4) . .
O1 S1 O3 114.38(4) . .
O2 S1 O3 115.02(3) . .
O1 S1 C1 104.18(4) . .
O2 S1 C1 103.30(4) . .
O3 S1 C1 103.49(4) . .
O1 S1 Li1 138.15(4) . 3_756
O2 S1 Li1 85.75(4) . 3_756
O3 S1 Li1 29.94(4) . 3_756
C1 S1 Li1 106.11(4) . 3_756
S1 O1 Li1 136.25(6) . 3_656
S1 O2 Li1 129.07(6) . .
S1 O3 Li1 128.11(6) . 3_756
F2 C1 F1 108.64(7) . .
F2 C1 F3 108.49(7) . .
F1 C1 F3 108.59(7) . .
F2 C1 S1 110.41(5) . .
F1 C1 S1 110.17(6) . .
F3 C1 S1 110.48(5) . .
C2 O4 Li1 124.76(7) . .
O4 C2 O5 123.52(7) . .
O4 C2 O6 123.48(7) . .
O5 C2 O6 113.00(7) . .
C2 O5 C3 109.76(6) . .
C2 O6 C4 109.42(6) . .
O5 C3 C4 103.46(6) . .
O5 C3 H3A 107.0(9) . .
C4 C3 H3A 112.1(9) . .
O5 C3 H3B 106.6(8) . .
C4 C3 H3B 110.2(8) . .
H3A C3 H3B 116.4(12) . .
O6 C4 C3 103.56(6) . .
O6 C4 H4A 108.2(9) . .
C3 C4 H4A 115.7(9) . .
O6 C4 H4B 110.2(8) . .
C3 C4 H4B 109.9(8) . .
H4A C4 H4B 109.1(12) . .

loop_
_geom_bond_atom_site_label_1
_geom_bond_atom_site_label_2
_geom_bond_distance
_geom_bond_site_symmetry_2
Li1 O4 1.9307(15) .
Li1 O3 1.9329(15) 3_756
Li1 O1 1.9353(16) 3_656
Li1 O2 1.9562(15) .
Li1 S1 3.0475(14) 3_756
S1 O1 1.4408(6) .
S1 O2 1.4468(6) .
S1 O3 1.4480(6) .
S1 C1 1.8261(8) .
S1 Li1 3.0475(14) 3_756
O1 Li1 1.9353(16) 3_656
O3 Li1 1.9329(15) 3_756
C1 F2 1.3235(10) .
C1 F1 1.3237(10) .
C1 F3 1.3275(9) .
O4 C2 1.2118(9) .
C2 O5 1.3209(9) .
C2 O6 1.3243(10) .
O5 C3 1.4516(10) .
O6 C4 1.4544(10) .
C3 C4 1.5166(12) .
C3 H3A 0.935(15) .
C3 H3B 0.976(14) .
C4 H4A 0.952(15) .
C4 H4B 0.969(13) .

loop_
_geom_torsion_atom_site_label_1
_geom_torsion_atom_site_label_2
_geom_torsion_atom_site_label_3
_geom_torsion_atom_site_label_4
_geom_torsion
_geom_torsion_site_symmetry_1
_geom_torsion_site_symmetry_4
O2 S1 O1 Li1 -111.42(8) . 3_656
O3 S1 O1 Li1 24.29(9) . 3_656
C1 S1 O1 Li1 136.54(8) . 3_656
Li1 S1 O1 Li1 1.21(8) 3_756 3_656
O1 S1 O2 Li1 54.97(8) . .
O3 S1 O2 Li1 -80.45(7) . .
C1 S1 O2 Li1 167.54(7) . .
Li1 S1 O2 Li1 -86.90(7) 3_756 .
O4 Li1 O2 S1 -119.38(7) . .
O3 Li1 O2 S1 111.46(7) 3_756 .
O1 Li1 O2 S1 -5.07(11) 3_656 .
S1 Li1 O2 S1 91.35(6) 3_756 .
O1 S1 O3 Li1 -148.40(7) . 3_756
O2 S1 O3 Li1 -12.97(8) . 3_756
C1 S1 O3 Li1 98.93(7) . 3_756
O1 S1 C1 F2 179.32(5) . .
O2 S1 C1 F2 59.46(6) . .
O3 S1 C1 F2 -60.78(6) . .
Li1 S1 C1 F2 -29.91(7) 3_756 .
O1 S1 C1 F1 -60.68(6) . .
O2 S1 C1 F1 179.47(6) . .
O3 S1 C1 F1 59.23(7) . .
Li1 S1 C1 F1 90.10(6) 3_756 .
O1 S1 C1 F3 59.31(7) . .
O2 S1 C1 F3 -60.55(7) . .
O3 S1 C1 F3 179.21(6) . .
Li1 S1 C1 F3 -149.92(6) 3_756 .
O3 Li1 O4 C2 -79.94(11) 3_756 .
O1 Li1 O4 C2 43.49(11) 3_656 .
O2 Li1 O4 C2 160.01(8) . .
S1 Li1 O4 C2 -74.89(13) 3_756 .
Li1 O4 C2 O5 -148.45(8) . .
Li1 O4 C2 O6 32.16(13) . .
O4 C2 O5 C3 -176.92(8) . .
O6 C2 O5 C3 2.52(10) . .
O4 C2 O6 C4 -176.89(8) . .
O5 C2 O6 C4 3.67(10) . .
C2 O5 C3 C4 -7.18(9) . .
C2 O6 C4 C3 -7.83(9) . .
O5 C3 C4 O6 8.73(9) . .
